data_2218582
loop_
_publ_author_name
'Xiao, Jie'
'Zhao, Hong'

_publ_section_title 3,3'-{1,1'-Methylenebis[naphthalene-2,1-diylbis(oxymethylene)]}dibenzonitrile
_journal_coeditor_code ZL2104
_journal_issue 6
_journal_name_full 'Acta Crystallographica Section E'
_journal_page_first o965
_journal_paper_doi 10.1107/S1600536808009793
_journal_volume 64
_journal_year 2008
_chemical_formula_iupac 'C37 H26 N2 O2'
_chemical_formula_moiety 'C37 H26 N2 O2'
_chemical_formula_sum 'C37 H26 N2 O2'
_chemical_formula_weight 530.60
_chemical_name_systematic
;
3,3'-{1,1'-Methylenebis[naphthalene-2,1-diylbis(oxymethylene)]}dibenzonitrile
;
_space_group_IT_number 2
_symmetry_cell_setting triclinic
_symmetry_space_group_name_Hall '-P 1'
_symmetry_space_group_name_H-M 'P -1'
_atom_sites_solution_hydrogens geom
_atom_sites_solution_primary direct
_atom_sites_solution_secondary difmap
_audit_creation_method SHELXL97
_cell_angle_alpha 79.71(3)
_cell_angle_beta 86.58(3)
_cell_angle_gamma 87.10(3)
_cell_formula_units_Z 2
_cell_length_a 9.3123(19)
_cell_length_b 12.130(2)
_cell_length_c 12.682(3)
_cell_measurement_reflns_used 7383
_cell_measurement_temperature 293(2)
_cell_measurement_theta_max 27.48
_cell_measurement_theta_min 3.18
_cell_volume 1405.8(5)
_computing_cell_refinement 'CrystalClear (Rigaku, 2005)'
_computing_data_collection 'CrystalClear (Rigaku, 2005)'
_computing_data_reduction 'CrystalClear (Rigaku, 2005)'
_computing_molecular_graphics 'SHELXTL/PC (Sheldrick, 2008)'
_computing_publication_material 'SHELXTL/PC (Sheldrick, 2008)'
_computing_structure_refinement 'SHELXTL/PC (Sheldrick, 2008)'
_computing_structure_solution 'SHELXTL/PC (Sheldrick, 2008)'
_diffrn_ambient_temperature 293(2)
_diffrn_detector_area_resol_mean 13.6612
_diffrn_measured_fraction_theta_full 0.997
_diffrn_measured_fraction_theta_max 0.997
_diffrn_measurement_device_type 'Rigaku Mercury2'
_diffrn_measurement_method CCD_Profile_fitting
_diffrn_radiation_monochromator graphite
_diffrn_radiation_source 'fine-focus sealed tube'
_diffrn_radiation_type MoK\a
_diffrn_radiation_wavelength 0.71073
_diffrn_reflns_av_R_equivalents 0.0737
_diffrn_reflns_av_sigmaI/netI 0.1039
_diffrn_reflns_limit_h_max 11
_diffrn_reflns_limit_h_min -11
_diffrn_reflns_limit_k_max 14
_diffrn_reflns_limit_k_min -14
_diffrn_reflns_limit_l_max 15
_diffrn_reflns_limit_l_min -15
_diffrn_reflns_number 13073
_diffrn_reflns_theta_full 26.00
_diffrn_reflns_theta_max 26.00
_diffrn_reflns_theta_min 3.18
_diffrn_standards_number 0
_exptl_absorpt_coefficient_mu 0.078
_exptl_absorpt_correction_T_max 0.9764
_exptl_absorpt_correction_T_min 0.9285
_exptl_absorpt_correction_type multi-scan
_exptl_absorpt_process_details '(CrystalClear; Rigaku, 2005)'
_exptl_crystal_colour colourless
_exptl_crystal_density_diffrn 1.252
_exptl_crystal_density_method 'not measured'
_exptl_crystal_description block
_exptl_crystal_F_000 556.0
_exptl_crystal_size_max 0.4000
_exptl_crystal_size_mid 0.2000
_exptl_crystal_size_min 0.2000
_refine_diff_density_max 0.183
_refine_diff_density_min -0.177
_refine_ls_extinction_method none
_refine_ls_goodness_of_fit_ref 0.921
_refine_ls_hydrogen_treatment constr
_refine_ls_matrix_type full
_refine_ls_number_parameters 370
_refine_ls_number_reflns 5505
_refine_ls_number_restraints 0
_refine_ls_restrained_S_all 0.921
_refine_ls_R_factor_all 0.1886
_refine_ls_R_factor_gt 0.0687
_refine_ls_shift/su_max 0.001
_refine_ls_shift/su_mean 0.000
_refine_ls_structure_factor_coef Fsqd
_refine_ls_weighting_details 'calc w = 1/[\s^2^(Fo^2^)+(0.0621P)^2^] where P=(Fo^2^+2Fc^2^)/3'
_refine_ls_weighting_scheme calc
_refine_ls_wR_factor_gt 0.1340
_refine_ls_wR_factor_ref 0.1700
_reflns_number_gt 2197
_reflns_number_total 5505
_reflns_threshold_expression I>2\s(I)
_cod_data_source_file zl2104.cif
_cod_data_source_block I
_cod_original_cell_volume 1405.9(5)
_cod_database_code 2218582
_cod_database_fobs_code 2218582

loop_
_symmetry_equiv_pos_as_xyz
'x, y, z'
'-x, -y, -z'

loop_
_atom_site_type_symbol
_atom_site_label
_atom_site_fract_x
_atom_site_fract_y
_atom_site_fract_z
_atom_site_U_iso_or_equiv
_atom_site_adp_type
_atom_site_calc_flag
_atom_site_refinement_flags
_atom_site_occupancy
C C1 0.3027(3) 0.9398(2) 0.0249(2) 0.0608(9) Uani d . 1
H H1A 0.2769 1.0188 0.0042 0.073 Uiso calc R 1
H H1B 0.3652 0.9178 -0.0325 0.073 Uiso calc R 1
C C2 0.1670(3) 0.8741(2) 0.0352(2) 0.0523(8) Uani d . 1
C C3 0.1464(4) 0.7897(3) -0.0270(2) 0.0607(9) Uani d . 1
C C4 0.2492(4) 0.7613(3) -0.1054(3) 0.0763(10) Uani d . 1
H H4 0.3356 0.7980 -0.1171 0.092 Uiso calc R 1
C C5 0.2242(6) 0.6817(4) -0.1637(3) 0.1065(14) Uani d . 1
H H5 0.2935 0.6650 -0.2151 0.128 Uiso calc R 1
C C6 0.0968(7) 0.6243(4) -0.1482(4) 0.1182(17) Uani d . 1
H H6 0.0820 0.5695 -0.1887 0.142 Uiso calc R 1
C C7 -0.0061(5) 0.6482(3) -0.0739(3) 0.0988(13) Uani d . 1
H H7 -0.0906 0.6091 -0.0637 0.119 Uiso calc R 1
C C8 0.0143(4) 0.7320(3) -0.0121(3) 0.0692(9) Uani d . 1
C C9 -0.0890(4) 0.7570(3) 0.0656(3) 0.0763(10) Uani d . 1
H H9 -0.1728 0.7170 0.0774 0.092 Uiso calc R 1
C C10 -0.0707(3) 0.8378(3) 0.1242(2) 0.0689(9) Uani d . 1
H H10 -0.1411 0.8540 0.1750 0.083 Uiso calc R 1
C C11 0.0578(3) 0.8971(3) 0.1065(2) 0.0537(8) Uani d . 1
C C12 -0.0149(3) 1.0114(3) 0.2408(2) 0.0720(10) Uani d . 1
H H12A -0.1122 1.0119 0.2173 0.086 Uiso calc R 1
H H12B 0.0025 1.0864 0.2523 0.086 Uiso calc R 1
C C13 -0.0040(3) 0.9310(2) 0.3465(2) 0.0552(8) Uani d . 1
C C14 0.1197(3) 0.8661(2) 0.3723(2) 0.0545(8) Uani d . 1
H H14 0.1972 0.8681 0.3224 0.065 Uiso calc R 1
C C15 0.1290(4) 0.7982(2) 0.4718(2) 0.0585(8) Uani d . 1
C C16 0.0151(4) 0.7942(3) 0.5460(3) 0.0792(11) Uani d . 1
H H16 0.0210 0.7474 0.6124 0.095 Uiso calc R 1
C C17 -0.1075(4) 0.8592(4) 0.5223(3) 0.0910(12) Uani d . 1
H H17 -0.1842 0.8577 0.5729 0.109 Uiso calc R 1
C C18 -0.1164(3) 0.9276(3) 0.4220(3) 0.0742(10) Uani d . 1
H H18 -0.1996 0.9715 0.4060 0.089 Uiso calc R 1
C C19 0.2585(5) 0.7344(3) 0.5006(3) 0.0772(10) Uani d . 1
C C20 0.3869(3) 0.9240(2) 0.1264(2) 0.0533(8) Uani d . 1
C C21 0.4046(3) 1.0118(3) 0.1852(2) 0.0561(8) Uani d . 1
C C22 0.3464(3) 1.1227(3) 0.1556(3) 0.0714(9) Uani d . 1
H H22 0.2943 1.1404 0.0940 0.086 Uiso calc R 1
C C23 0.3649(4) 1.2042(3) 0.2149(3) 0.0846(11) Uani d . 1
H H23 0.3250 1.2760 0.1935 0.102 Uiso calc R 1
C C24 0.4431(4) 1.1805(3) 0.3075(3) 0.0841(11) Uani d . 1
H H24 0.4561 1.2365 0.3470 0.101 Uiso calc R 1
C C25 0.4999(3) 1.0755(3) 0.3396(3) 0.0777(10) Uani d . 1
H H25 0.5511 1.0600 0.4017 0.093 Uiso calc R 1
C C26 0.4827(3) 0.9889(3) 0.2803(3) 0.0624(9) Uani d . 1
C C27 0.5416(4) 0.8801(3) 0.3132(3) 0.0774(10) Uani d . 1
H H27 0.5917 0.8647 0.3758 0.093 Uiso calc R 1
C C28 0.5275(3) 0.7970(3) 0.2567(3) 0.0739(10) Uani d . 1
H H28 0.5684 0.7259 0.2797 0.089 Uiso calc R 1
C C29 0.4503(3) 0.8193(3) 0.1627(3) 0.0596(8) Uani d . 1
C C30 0.4664(4) 0.6241(3) 0.1401(3) 0.0855(11) Uani d . 1
H H30A 0.5641 0.6153 0.1636 0.103 Uiso calc R 1
H H30B 0.4609 0.5814 0.0828 0.103 Uiso calc R 1
C C31 0.3651(4) 0.5757(3) 0.2329(3) 0.0658(9) Uani d . 1
C C32 0.2190(4) 0.6039(3) 0.2314(2) 0.0680(9) Uani d . 1
H H32 0.1828 0.6548 0.1745 0.082 Uiso calc R 1
C C33 0.1263(4) 0.5558(3) 0.3156(3) 0.0626(8) Uani d . 1
C C34 0.1783(4) 0.4822(3) 0.4006(3) 0.0774(10) Uani d . 1
H H34 0.1158 0.4516 0.4570 0.093 Uiso calc R 1
C C35 0.3224(5) 0.4532(3) 0.4027(3) 0.0867(12) Uani d . 1
H H35 0.3577 0.4018 0.4597 0.104 Uiso calc R 1
C C36 0.4153(4) 0.5011(3) 0.3195(3) 0.0812(11) Uani d . 1
H H36 0.5133 0.4826 0.3221 0.097 Uiso calc R 1
C C37 -0.0261(5) 0.5865(3) 0.3164(3) 0.0762(10) Uani d . 1
N N1 -0.1484(4) 0.6073(3) 0.3198(3) 0.1080(12) Uani d . 1
N N2 0.3622(4) 0.6844(3) 0.5255(3) 0.1119(12) Uani d . 1
O O1 0.0827(2) 0.98473(17) 0.15795(15) 0.0632(6) Uani d . 1
O O2 0.4363(2) 0.74029(18) 0.09827(17) 0.0715(6) Uani d . 1

loop_
_atom_site_aniso_label
_atom_site_aniso_U_11
_atom_site_aniso_U_22
_atom_site_aniso_U_33
_atom_site_aniso_U_12
_atom_site_aniso_U_13
_atom_site_aniso_U_23
C1 0.063(2) 0.063(2) 0.0519(19) -0.0079(17) 0.0066(17) 0.0001(15)
C2 0.058(2) 0.061(2) 0.0338(16) -0.0052(16) -0.0026(15) 0.0048(14)
C3 0.077(2) 0.060(2) 0.0403(18) 0.0011(19) -0.0095(18) 0.0054(16)
C4 0.102(3) 0.074(2) 0.054(2) -0.001(2) -0.005(2) -0.0130(19)
C5 0.140(4) 0.106(4) 0.078(3) 0.009(3) -0.009(3) -0.030(3)
C6 0.169(5) 0.089(3) 0.103(4) -0.009(4) -0.040(4) -0.024(3)
C7 0.113(4) 0.096(3) 0.088(3) -0.026(3) -0.031(3) -0.005(3)
C8 0.083(3) 0.069(2) 0.053(2) -0.011(2) -0.023(2) 0.0061(18)
C9 0.069(2) 0.088(3) 0.065(2) -0.018(2) -0.020(2) 0.016(2)
C10 0.055(2) 0.093(3) 0.051(2) -0.002(2) -0.0088(17) 0.0085(19)
C11 0.058(2) 0.061(2) 0.0388(17) 0.0039(17) -0.0137(16) 0.0025(15)
C12 0.063(2) 0.091(3) 0.060(2) 0.0176(19) -0.0102(19) -0.0102(19)
C13 0.0423(18) 0.075(2) 0.0481(18) 0.0035(16) -0.0009(15) -0.0132(16)
C14 0.0498(19) 0.066(2) 0.0461(18) 0.0036(16) -0.0017(15) -0.0074(15)
C15 0.062(2) 0.062(2) 0.0524(19) -0.0055(17) -0.0116(18) -0.0072(17)
C16 0.093(3) 0.089(3) 0.053(2) -0.024(2) -0.004(2) -0.0009(19)
C17 0.068(3) 0.133(4) 0.072(3) -0.023(3) 0.017(2) -0.020(2)
C18 0.047(2) 0.104(3) 0.075(2) -0.0034(19) -0.0025(19) -0.024(2)
C19 0.096(3) 0.071(2) 0.064(2) 0.008(2) -0.024(2) -0.0060(18)
C20 0.0409(18) 0.059(2) 0.0536(19) -0.0040(16) 0.0058(15) 0.0047(16)
C21 0.0402(18) 0.065(2) 0.060(2) -0.0108(16) 0.0035(16) -0.0036(17)
C22 0.062(2) 0.075(2) 0.074(2) -0.0013(19) -0.0087(19) -0.003(2)
C23 0.081(3) 0.075(3) 0.100(3) 0.000(2) -0.007(2) -0.022(2)
C24 0.064(3) 0.102(3) 0.094(3) -0.009(2) -0.001(2) -0.038(2)
C25 0.051(2) 0.103(3) 0.084(3) -0.015(2) -0.0081(19) -0.025(2)
C26 0.0375(18) 0.075(2) 0.073(2) -0.0094(17) -0.0015(17) -0.0056(19)
C27 0.056(2) 0.092(3) 0.083(3) -0.013(2) -0.0246(19) -0.002(2)
C28 0.048(2) 0.073(2) 0.097(3) -0.0018(18) -0.021(2) 0.002(2)
C29 0.0405(18) 0.066(2) 0.071(2) -0.0077(17) 0.0068(17) -0.0100(19)
C30 0.077(3) 0.070(3) 0.105(3) 0.011(2) 0.007(2) -0.011(2)
C31 0.068(2) 0.056(2) 0.070(2) 0.0080(18) 0.0004(19) -0.0091(17)
C32 0.077(3) 0.067(2) 0.054(2) 0.0040(19) -0.0086(19) 0.0052(16)
C33 0.072(2) 0.057(2) 0.058(2) 0.0037(18) -0.0107(19) -0.0052(17)
C34 0.101(3) 0.066(2) 0.059(2) 0.011(2) 0.002(2) -0.0009(18)
C35 0.122(4) 0.065(2) 0.066(3) 0.021(2) -0.007(3) 0.0030(19)
C36 0.089(3) 0.060(2) 0.091(3) 0.027(2) -0.024(2) -0.007(2)
C37 0.087(3) 0.084(3) 0.051(2) -0.002(2) -0.002(2) 0.0059(17)
N1 0.078(2) 0.142(3) 0.088(2) 0.003(2) 0.005(2) 0.018(2)
N2 0.131(3) 0.099(3) 0.106(3) 0.038(2) -0.054(2) -0.015(2)
O1 0.0631(14) 0.0748(15) 0.0488(12) 0.0082(12) -0.0002(11) -0.0070(11)
O2 0.0707(15) 0.0648(15) 0.0739(15) 0.0050(12) 0.0047(12) -0.0038(12)

loop_
_atom_type_symbol
_atom_type_description
_atom_type_scat_dispersion_real
_atom_type_scat_dispersion_imag
_atom_type_scat_source
C C 0.0033 0.0016 'International Tables Vol C Tables 4.2.6.8 and 6.1.1.4'
H H 0.0000 0.0000 'International Tables Vol C Tables 4.2.6.8 and 6.1.1.4'
N N 0.0061 0.0033 'International Tables Vol C Tables 4.2.6.8 and 6.1.1.4'
O O 0.0106 0.0060 'International Tables Vol C Tables 4.2.6.8 and 6.1.1.4'

loop_
_geom_angle_atom_site_label_1
_geom_angle_atom_site_label_2
_geom_angle_atom_site_label_3
_geom_angle
C2 C1 C20 114.8(2)
C2 C1 H1A 108.6
C20 C1 H1A 108.6
C2 C1 H1B 108.6
C20 C1 H1B 108.6
H1A C1 H1B 107.6
C11 C2 C3 118.1(3)
C11 C2 C1 119.0(3)
C3 C2 C1 122.9(3)
C4 C3 C2 123.2(3)
C4 C3 C8 117.7(3)
C2 C3 C8 119.1(3)
C5 C4 C3 121.2(4)
C5 C4 H4 119.4
C3 C4 H4 119.4
C4 C5 C6 121.2(4)
C4 C5 H5 119.4
C6 C5 H5 119.4
C7 C6 C5 120.3(4)
C7 C6 H6 119.9
C5 C6 H6 119.9
C6 C7 C8 120.6(4)
C6 C7 H7 119.7
C8 C7 H7 119.7
C9 C8 C7 121.6(4)
C9 C8 C3 119.2(3)
C7 C8 C3 119.1(4)
C10 C9 C8 121.9(4)
C10 C9 H9 119.1
C8 C9 H9 119.1
C9 C10 C11 118.5(3)
C9 C10 H10 120.7
C11 C10 H10 120.7
C2 C11 O1 114.2(3)
C2 C11 C10 123.0(3)
O1 C11 C10 122.7(3)
O1 C12 C13 114.0(2)
O1 C12 H12A 108.7
C13 C12 H12A 108.7
O1 C12 H12B 108.7
C13 C12 H12B 108.7
H12A C12 H12B 107.6
C18 C13 C14 118.7(3)
C18 C13 C12 119.2(3)
C14 C13 C12 122.0(3)
C15 C14 C13 120.6(3)
C15 C14 H14 119.7
C13 C14 H14 119.7
C16 C15 C14 120.2(3)
C16 C15 C19 118.9(3)
C14 C15 C19 120.9(3)
C17 C16 C15 120.0(3)
C17 C16 H16 120.0
C15 C16 H16 120.0
C16 C17 C18 119.6(3)
C16 C17 H17 120.2
C18 C17 H17 120.2
C13 C18 C17 121.0(3)
C13 C18 H18 119.5
C17 C18 H18 119.5
N2 C19 C15 178.6(4)
C29 C20 C21 118.5(3)
C29 C20 C1 118.3(3)
C21 C20 C1 123.2(3)
C22 C21 C26 116.8(3)
C22 C21 C20 123.8(3)
C26 C21 C20 119.4(3)
C23 C22 C21 121.8(3)
C23 C22 H22 119.1
C21 C22 H22 119.1
C22 C23 C24 120.6(4)
C22 C23 H23 119.7
C24 C23 H23 119.7
C25 C24 C23 119.8(4)
C25 C24 H24 120.1
C23 C24 H24 120.1
C24 C25 C26 121.2(3)
C24 C25 H25 119.4
C26 C25 H25 119.4
C27 C26 C25 121.4(3)
C27 C26 C21 118.9(3)
C25 C26 C21 119.8(3)
C28 C27 C26 122.0(3)
C28 C27 H27 119.0
C26 C27 H27 119.0
C27 C28 C29 119.3(3)
C27 C28 H28 120.3
C29 C28 H28 120.3
O2 C29 C20 115.3(3)
O2 C29 C28 122.8(3)
C20 C29 C28 121.9(3)
O2 C30 C31 114.0(3)
O2 C30 H30A 108.7
C31 C30 H30A 108.7
O2 C30 H30B 108.7
C31 C30 H30B 108.7
H30A C30 H30B 107.6
C36 C31 C32 118.5(3)
C36 C31 C30 121.1(3)
C32 C31 C30 120.4(3)
C31 C32 C33 119.8(3)
C31 C32 H32 120.1
C33 C32 H32 120.1
C34 C33 C32 120.7(3)
C34 C33 C37 118.9(3)
C32 C33 C37 120.4(3)
C33 C34 C35 120.1(3)
C33 C34 H34 120.0
C35 C34 H34 120.0
C34 C35 C36 119.6(3)
C34 C35 H35 120.2
C36 C35 H35 120.2
C31 C36 C35 121.3(3)
C31 C36 H36 119.3
C35 C36 H36 119.3
N1 C37 C33 177.5(4)
C11 O1 C12 120.4(3)
C29 O2 C30 119.5(3)

loop_
_geom_bond_atom_site_label_1
_geom_bond_atom_site_label_2
_geom_bond_distance
C1 C2 1.515(4)
C1 C20 1.525(4)
C1 H1A 0.9700
C1 H1B 0.9700
C2 C11 1.372(4)
C2 C3 1.425(4)
C3 C4 1.414(4)
C3 C8 1.432(4)
C4 C5 1.354(5)
C4 H4 0.9300
C5 C6 1.392(6)
C5 H5 0.9300
C6 C7 1.360(5)
C6 H6 0.9300
C7 C8 1.417(5)
C7 H7 0.9300
C8 C9 1.397(4)
C9 C10 1.355(4)
C9 H9 0.9300
C10 C11 1.413(4)
C10 H10 0.9300
C11 O1 1.379(3)
C12 O1 1.418(3)
C12 C13 1.516(4)
C12 H12A 0.9700
C12 H12B 0.9700
C13 C18 1.373(4)
C13 C14 1.384(4)
C14 C15 1.382(4)
C14 H14 0.9300
C15 C16 1.373(4)
C15 C19 1.429(5)
C16 C17 1.371(5)
C16 H16 0.9300
C17 C18 1.394(4)
C17 H17 0.9300
C18 H18 0.9300
C19 N2 1.144(4)
C20 C29 1.386(4)
C20 C21 1.427(4)
C21 C22 1.419(4)
C21 C26 1.423(4)
C22 C23 1.369(4)
C22 H22 0.9300
C23 C24 1.397(5)
C23 H23 0.9300
C24 C25 1.357(4)
C24 H24 0.9300
C25 C26 1.417(4)
C25 H25 0.9300
C26 C27 1.405(4)
C27 C28 1.352(4)
C27 H27 0.9300
C28 C29 1.407(4)
C28 H28 0.9300
C29 O2 1.381(3)
C30 O2 1.434(3)
C30 C31 1.515(4)
C30 H30A 0.9700
C30 H30B 0.9700
C31 C36 1.382(4)
C31 C32 1.387(4)
C32 C33 1.394(4)
C32 H32 0.9300
C33 C34 1.367(4)
C33 C37 1.449(5)
C34 C35 1.370(5)
C34 H34 0.9300
C35 C36 1.386(4)
C35 H35 0.9300
C36 H36 0.9300
C37 N1 1.154(4)

loop_
_geom_torsion_atom_site_label_1
_geom_torsion_atom_site_label_2
_geom_torsion_atom_site_label_3
_geom_torsion_atom_site_label_4
_geom_torsion
C20 C1 C2 C11 62.9(3)
C20 C1 C2 C3 -117.8(3)
C11 C2 C3 C4 177.9(3)
C1 C2 C3 C4 -1.4(4)
C11 C2 C3 C8 -0.5(4)
C1 C2 C3 C8 -179.8(3)
C2 C3 C4 C5 -179.0(3)
C8 C3 C4 C5 -0.6(5)
C3 C4 C5 C6 -0.4(6)
C4 C5 C6 C7 0.5(7)
C5 C6 C7 C8 0.5(7)
C6 C7 C8 C9 -179.2(4)
C6 C7 C8 C3 -1.5(5)
C4 C3 C8 C9 179.3(3)
C2 C3 C8 C9 -2.3(4)
C4 C3 C8 C7 1.5(4)
C2 C3 C8 C7 180.0(3)
C7 C8 C9 C10 -179.4(3)
C3 C8 C9 C10 2.9(5)
C8 C9 C10 C11 -0.8(5)
C3 C2 C11 O1 -175.9(2)
C1 C2 C11 O1 3.5(3)
C3 C2 C11 C10 2.8(4)
C1 C2 C11 C10 -177.9(3)
C9 C10 C11 C2 -2.2(4)
C9 C10 C11 O1 176.4(3)
O1 C12 C13 C18 -161.5(3)
O1 C12 C13 C14 23.0(4)
C18 C13 C14 C15 0.8(4)
C12 C13 C14 C15 176.4(3)
C13 C14 C15 C16 0.2(5)
C13 C14 C15 C19 -177.4(3)
C14 C15 C16 C17 -1.1(5)
C19 C15 C16 C17 176.5(3)
C15 C16 C17 C18 1.1(5)
C14 C13 C18 C17 -0.8(5)
C12 C13 C18 C17 -176.6(3)
C16 C17 C18 C13 -0.1(5)
C2 C1 C20 C29 66.3(3)
C2 C1 C20 C21 -114.2(3)
C29 C20 C21 C22 179.2(3)
C1 C20 C21 C22 -0.2(4)
C29 C20 C21 C26 -1.7(4)
C1 C20 C21 C26 178.9(2)
C26 C21 C22 C23 0.3(5)
C20 C21 C22 C23 179.4(3)
C21 C22 C23 C24 0.3(5)
C22 C23 C24 C25 -0.7(5)
C23 C24 C25 C26 0.6(5)
C24 C25 C26 C27 179.9(3)
C24 C25 C26 C21 0.0(5)
C22 C21 C26 C27 179.6(3)
C20 C21 C26 C27 0.5(4)
C22 C21 C26 C25 -0.4(4)
C20 C21 C26 C25 -179.6(3)
C25 C26 C27 C28 -179.2(3)
C21 C26 C27 C28 0.7(5)
C26 C27 C28 C29 -0.7(5)
C21 C20 C29 O2 -176.2(2)
C1 C20 C29 O2 3.3(4)
C21 C20 C29 C28 1.7(4)
C1 C20 C29 C28 -178.8(3)
C27 C28 C29 O2 177.3(3)
C27 C28 C29 C20 -0.5(5)
O2 C30 C31 C36 -140.6(3)
O2 C30 C31 C32 40.7(4)
C36 C31 C32 C33 -0.9(5)
C30 C31 C32 C33 177.8(3)
C31 C32 C33 C34 0.9(5)
C31 C32 C33 C37 178.6(3)
C32 C33 C34 C35 -1.2(5)
C37 C33 C34 C35 -178.9(3)
C33 C34 C35 C36 1.5(5)
C32 C31 C36 C35 1.2(5)
C30 C31 C36 C35 -177.5(3)
C34 C35 C36 C31 -1.5(5)
C2 C11 O1 C12 -174.4(2)
C10 C11 O1 C12 7.0(4)
C13 C12 O1 C11 75.5(3)
C20 C29 O2 C30 -165.0(2)
C28 C29 O2 C30 17.0(4)
C31 C30 O2 C29 64.3(4)

loop_
_cod_related_entry_id
_cod_related_entry_database
_cod_related_entry_code
1 ChemSpider 24739904
